data_4347456
loop_
_publ_author_name
'Jiang, Xiang'
'Liu, Cai-Ming'
'Kou, Hui-Zhong'

_publ_section_title
;
 Porous Coordination Polymers Based on {Mn6} Single-Molecule Magnets.
;
_journal_issue 12
_journal_name_full 'Inorganic chemistry'
_journal_page_first 5880
_journal_page_last 5885
_journal_paper_doi 10.1021/acs.inorgchem.6b00179
_journal_volume 55
_journal_year 2016
_chemical_formula_moiety 'C35 H33 Mn3 N6 O12,2(C3 H7 N O),C H4 O,2(H2 O)'
_chemical_formula_sum 'C42 H55 Mn3 N8 O17'
_chemical_formula_weight 1108.76
_space_group_crystal_system trigonal
_space_group_IT_number 148
_space_group_name_Hall '-R 3'
_space_group_name_H-M_alt 'R -3 :H'
_atom_sites_solution_hydrogens geom
_audit_creation_method SHELXL-2014/7
_cell_angle_alpha 90
_cell_angle_beta 90
_cell_angle_gamma 120
_cell_formula_units_Z 18
_cell_length_a 39.356(6)
_cell_length_b 39.356(6)
_cell_length_c 15.783(3)
_cell_measurement_temperature 293(2)
_cell_volume 21171(6)
_computing_structure_refinement 'SHELXL-2014/7 (Sheldrick, 2014)'
_diffrn_ambient_temperature 293(2)
_diffrn_measured_fraction_theta_full 0.998
_diffrn_measured_fraction_theta_max 0.998
_diffrn_measurement_device_type 'CCD area-detecter'
_diffrn_radiation_type MoK\a
_diffrn_radiation_wavelength 0.71073
_diffrn_reflns_av_R_equivalents 0.2003
_diffrn_reflns_av_unetI/netI 0.1064
_diffrn_reflns_Laue_measured_fraction_full 0.998
_diffrn_reflns_Laue_measured_fraction_max 0.998
_diffrn_reflns_limit_h_max 46
_diffrn_reflns_limit_h_min -46
_diffrn_reflns_limit_k_max 46
_diffrn_reflns_limit_k_min -46
_diffrn_reflns_limit_l_max 18
_diffrn_reflns_limit_l_min -18
_diffrn_reflns_number 84626
_diffrn_reflns_point_group_measured_fraction_full 0.998
_diffrn_reflns_point_group_measured_fraction_max 0.998
_diffrn_reflns_theta_full 24.991
_diffrn_reflns_theta_max 24.991
_diffrn_reflns_theta_min 3.027
_exptl_absorpt_coefficient_mu 0.875
_exptl_absorpt_correction_T_max 1.000
_exptl_absorpt_correction_T_min 0.395
_exptl_absorpt_correction_type multi-scan
_exptl_crystal_colour black
_exptl_crystal_density_diffrn 1.565
_exptl_crystal_description block
_exptl_crystal_F_000 10332
_exptl_crystal_size_max 0.1
_exptl_crystal_size_mid 0.08
_exptl_crystal_size_min 0.06
_refine_diff_density_max 0.784
_refine_diff_density_min -0.767
_refine_diff_density_rms 0.106
_refine_ls_extinction_method none
_refine_ls_goodness_of_fit_ref 1.000
_refine_ls_hydrogen_treatment constr
_refine_ls_matrix_type full
_refine_ls_number_parameters 502
_refine_ls_number_reflns 8284
_refine_ls_number_restraints 196
_refine_ls_restrained_S_all 1.022
_refine_ls_R_factor_all 0.2071
_refine_ls_R_factor_gt 0.1043
_refine_ls_shift/su_max 0.000
_refine_ls_shift/su_mean 0.000
_refine_ls_structure_factor_coef Fsqd
_refine_ls_weighting_details 'w=1/[\s^2^(Fo^2^)+(0.2000P)^2^+0.6327P] where P=(Fo^2^+2Fc^2^)/3'
_refine_ls_weighting_scheme calc
_refine_ls_wR_factor_gt 0.3003
_refine_ls_wR_factor_ref 0.3516
_reflns_Friedel_coverage 0.000
_reflns_number_gt 3477
_reflns_number_total 8284
_reflns_threshold_expression 'I > 2\s(I)'
_cod_data_source_file ic6b00179_si_004.cif
_cod_data_source_block 3
_cod_depositor_comments
;
The following automatic conversions were performed:

data item '_exptl_absorpt_correction_type' value 'Multi-scan' was
changed to 'multi-scan' in accordance with the
/home/saulius/struct/COD-crude-data/automatic-downloads/DataCite-retrospective/ACS/depositions/lib/dictionaries/cif_core.dic
dictionary named 'cif_core.dic' version 2.4.2 last updated on
2011-04-26.

Automatic conversion script
Id: cif_fix_values 6909 2019-04-08 15:41:33Z antanas 
;
_cod_original_cell_volume 21171(7)
_cod_database_code 4347456
_shelx_shelxl_version_number 2014/7
_shelx_space_group_comment
;
The symmetry employed for this shelxl refinement is uniquely defined
by the following loop, which should always be used as a source of
symmetry information in preference to the above space-group names.
They are only intended as comments.
;

loop_
_space_group_symop_operation_xyz
'x, y, z'
'-y, x-y, z'
'-x+y, -x, z'
'x+2/3, y+1/3, z+1/3'
'-y+2/3, x-y+1/3, z+1/3'
'-x+y+2/3, -x+1/3, z+1/3'
'x+1/3, y+2/3, z+2/3'
'-y+1/3, x-y+2/3, z+2/3'
'-x+y+1/3, -x+2/3, z+2/3'
'-x, -y, -z'
'y, -x+y, -z'
'x-y, x, -z'
'-x+2/3, -y+1/3, -z+1/3'
'y+2/3, -x+y+1/3, -z+1/3'
'x-y+2/3, x+1/3, -z+1/3'
'-x+1/3, -y+2/3, -z+2/3'
'y+1/3, -x+y+2/3, -z+2/3'
'x-y+1/3, x+2/3, -z+2/3'

loop_
_atom_site_label
_atom_site_type_symbol
_atom_site_fract_x
_atom_site_fract_y
_atom_site_fract_z
_atom_site_U_iso_or_equiv
_atom_site_adp_type
_atom_site_occupancy
_atom_site_site_symmetry_order
_atom_site_calc_flag
_atom_site_refinement_flags_posn
_atom_site_refinement_flags_adp
C34 C 0.6170(4) -0.0643(4) 1.0016(9) 0.160(5) Uani 1 1 d D U
H34A H 0.6239 -0.0567 0.9435 0.240 Uiso 1 1 calc R U
H34B H 0.6218 -0.0853 1.0150 0.240 Uiso 1 1 calc R U
H34C H 0.6326 -0.0423 1.0378 0.240 Uiso 1 1 calc R U
Mn1 Mn 0.57175(4) 0.04443(5) 0.85237(9) 0.0785(5) Uani 1 1 d . .
Mn2 Mn 0.53305(4) 0.04647(4) 1.02574(9) 0.0719(5) Uani 1 1 d . .
Mn3 Mn 0.61582(4) 0.04783(5) 1.02744(9) 0.0851(6) Uani 1 1 d . .
C25 C 0.7275(3) 0.0399(3) 0.9510(7) 0.083(3) Uani 1 1 d . .
H25 H 0.7316 0.0363 0.8945 0.100 Uiso 1 1 calc R U
C9 C 0.4935(3) 0.0275(3) 0.7927(7) 0.079(3) Uani 1 1 d . .
H9 H 0.4680 0.0217 0.8045 0.095 Uiso 1 1 calc R U
C15 C 0.5436(3) 0.0415(3) 0.6822(6) 0.087(3) Uani 1 1 d . .
C24 C 0.6951(3) 0.0432(3) 0.9734(6) 0.082(3) Uani 1 1 d . .
C27 C 0.7468(3) 0.0467(3) 1.0954(8) 0.098(3) Uani 1 1 d . .
H27 H 0.7645 0.0483 1.1365 0.118 Uiso 1 1 calc R U
C10 C 0.5061(3) 0.0341(3) 0.7043(6) 0.083(3) Uani 1 1 d . .
C23 C 0.6690(3) 0.0410(3) 0.9066(6) 0.083(3) Uani 1 1 d . U
H23 H 0.6754 0.0384 0.8512 0.099 Uiso 1 1 calc R U
C29 C 0.6878(3) 0.0478(3) 1.0593(7) 0.087(3) Uani 1 1 d . .
C26 C 0.7536(3) 0.0419(3) 1.0120(8) 0.095(3) Uani 1 1 d . .
H26 H 0.7755 0.0400 0.9969 0.114 Uiso 1 1 calc R U
C8 C 0.5846(3) 0.1205(3) 0.9199(9) 0.097(3) Uani 1 1 d D U
C28 C 0.7147(3) 0.0492(3) 1.1196(7) 0.091(3) Uani 1 1 d . .
H28 H 0.7106 0.0518 1.1767 0.109 Uiso 1 1 calc R U
C6 C 0.6161(4) 0.1826(4) 1.0030(10) 0.136(5) Uani 1 1 d . .
H6 H 0.6024 0.1684 1.0506 0.163 Uiso 1 1 calc R U
C11 C 0.4807(4) 0.0333(4) 0.6439(8) 0.112(4) Uani 1 1 d . .
H11 H 0.4555 0.0274 0.6592 0.135 Uiso 1 1 calc R U
C18 C 0.4892(3) 0.0563(3) 1.1622(8) 0.094(3) Uani 1 1 d D .
C5 C 0.6104(3) 0.1634(3) 0.9241(9) 0.105(3) Uani 1 1 d D U
C17 C 0.5172(4) 0.0651(4) 1.2213(6) 0.107(4) Uani 1 1 d D .
C16 C 0.5554(4) 0.0674(3) 1.2024(7) 0.105(4) Uani 1 1 d . .
H16 H 0.5737 0.0749 1.2460 0.126 Uiso 1 1 calc R U
C12 C 0.4918(4) 0.0408(5) 0.5652(9) 0.137(5) Uani 1 1 d . .
H12 H 0.4748 0.0416 0.5253 0.164 Uiso 1 1 calc R U
C3 C 0.6567(4) 0.2252(4) 0.8588(11) 0.125(4) Uani 1 1 d . U
H3 H 0.6694 0.2399 0.8110 0.150 Uiso 1 1 calc R U
C19 C 0.4544(4) 0.0517(4) 1.1878(8) 0.119(4) Uani 1 1 d D .
H19 H 0.4349 0.0458 1.1477 0.143 Uiso 1 1 calc R U
C20 C 0.4472(5) 0.0553(6) 1.2696(8) 0.178(8) Uani 1 1 d D .
H20 H 0.4225 0.0508 1.2856 0.213 Uiso 1 1 calc R U
C4 C 0.6328(3) 0.1863(4) 0.8566(8) 0.117(4) Uani 1 1 d D .
H4 H 0.6311 0.1736 0.8059 0.140 Uiso 1 1 calc R U
C14 C 0.5543(4) 0.0481(4) 0.5972(8) 0.127(5) Uani 1 1 d . .
H14 H 0.5789 0.0528 0.5802 0.152 Uiso 1 1 calc R U
C2 C 0.6608(4) 0.2419(4) 0.9393(13) 0.123(4) Uani 1 1 d . U
C7 C 0.6423(5) 0.2228(4) 1.0090(12) 0.141(5) Uani 1 1 d . .
H7 H 0.6468 0.2359 1.0605 0.170 Uiso 1 1 calc R U
C22 C 0.5099(5) 0.0689(6) 1.3036(8) 0.186(6) Uani 1 1 d D U
H22 H 0.5291 0.0741 1.3439 0.224 Uiso 1 1 calc R U
C21 C 0.4754(5) 0.0653(6) 1.3288(10) 0.191(7) Uani 1 1 d D U
H21 H 0.4712 0.0696 1.3848 0.229 Uiso 1 1 calc R U
O5 O 0.49648(16) 0.02073(18) 0.9325(4) 0.0723(16) Uani 1 1 d . .
O4 O 0.5698(2) 0.0412(2) 0.7356(4) 0.099(2) Uani 1 1 d . .
O6 O 0.49416(19) 0.0507(2) 1.0818(4) 0.089(2) Uani 1 1 d . .
O7 O 0.5990(2) 0.0600(2) 1.1302(4) 0.096(2) Uani 1 1 d . .
O2 O 0.5592(2) 0.10405(19) 0.9775(5) 0.098(2) Uani 1 1 d . U
O9 O 0.6185(2) 0.0422(2) 0.8445(4) 0.102(2) Uani 1 1 d . .
O3 O 0.5893(2) 0.1034(2) 0.8571(5) 0.098(2) Uani 1 1 d . .
O1 O 0.6893(2) 0.2822(2) 0.9436(8) 0.151(4) Uani 1 1 d . .
O8 O 0.6573(2) 0.0503(3) 1.0858(4) 0.130(3) Uani 1 1 d . .
O10 O 0.57131(16) 0.03983(17) 0.9699(3) 0.0682(15) Uani 1 1 d . .
N2 N 0.5150(2) 0.0291(2) 0.8549(5) 0.072(2) Uani 1 1 d . .
N4 N 0.6376(2) 0.0423(3) 0.9187(5) 0.083(2) Uani 1 1 d . U
N3 N 0.5647(2) 0.0597(2) 1.1287(5) 0.074(2) Uani 1 1 d . .
C13 C 0.5285(5) 0.0476(5) 0.5393(7) 0.150(6) Uani 1 1 d . .
H13 H 0.5353 0.0518 0.4823 0.180 Uiso 1 1 calc R U
C1 C 0.6774(4) 0.3081(4) 0.9421(10) 0.128(5) Uani 1 1 d . .
N1 N 0.7054(3) 0.3441(3) 0.9416(8) 0.129(4) Uani 1 1 d . .
O12 O 0.5850(3) -0.0167(3) 1.0525(6) 0.153(3) Uani 1 1 d D U
O11 O 0.6536(3) 0.1137(3) 1.0027(7) 0.172(3) Uani 1 1 d D U
C30 C 0.6695(4) 0.1260(4) 0.9361(9) 0.172(3) Uani 1 1 d D U
H30 H 0.6596 0.1104 0.8880 0.207 Uiso 1 1 calc R U
N5 N 0.7029(4) 0.1638(4) 0.9287(9) 0.199(4) Uani 1 1 d D U
C32 C 0.7155(5) 0.1871(5) 0.9987(10) 0.210(6) Uani 1 1 d D U
H32A H 0.7407 0.1912 1.0154 0.315 Uiso 1 1 calc R U
H32B H 0.6971 0.1745 1.0440 0.315 Uiso 1 1 calc R U
H32C H 0.7174 0.2118 0.9860 0.315 Uiso 1 1 calc R U
C31 C 0.7180(6) 0.1768(6) 0.8489(10) 0.255(8) Uani 1 1 d D U
H31A H 0.7051 0.1557 0.8091 0.382 Uiso 1 1 calc R U
H31B H 0.7139 0.1980 0.8330 0.382 Uiso 1 1 calc R U
H31C H 0.7456 0.1858 0.8490 0.382 Uiso 1 1 calc R U
C33 C 0.5653(4) -0.0501(4) 1.0335(8) 0.207(5) Uani 1 1 d D U
H33 H 0.5384 -0.0598 1.0316 0.248 Uiso 1 1 calc R U
N6 N 0.5780(4) -0.0766(3) 1.0135(10) 0.225(5) Uani 1 1 d D U
C35 C 0.5497(5) -0.1137(4) 0.9814(14) 0.285(8) Uani 1 1 d D U
H35A H 0.5381 -0.1319 1.0274 0.427 Uiso 1 1 calc R U
H35B H 0.5621 -0.1231 0.9430 0.427 Uiso 1 1 calc R U
H35C H 0.5296 -0.1112 0.9520 0.427 Uiso 1 1 calc R U

loop_
_atom_site_aniso_label
_atom_site_aniso_U_11
_atom_site_aniso_U_22
_atom_site_aniso_U_33
_atom_site_aniso_U_23
_atom_site_aniso_U_13
_atom_site_aniso_U_12
C34 0.227(9) 0.158(9) 0.136(9) 0.025(8) 0.016(9) 0.128(8)
Mn1 0.0765(10) 0.0979(12) 0.0682(10) 0.0157(8) 0.0091(7) 0.0490(9)
Mn2 0.0689(9) 0.0723(9) 0.0745(10) 0.0052(7) 0.0095(7) 0.0355(8)
Mn3 0.0764(10) 0.1169(13) 0.0701(10) 0.0087(8) 0.0067(7) 0.0544(10)
C25 0.072(7) 0.090(7) 0.086(7) 0.014(6) 0.011(6) 0.040(6)
C9 0.066(6) 0.080(7) 0.089(7) 0.016(5) 0.001(6) 0.034(5)
C15 0.109(9) 0.108(8) 0.054(6) 0.005(5) 0.001(6) 0.064(7)
C24 0.086(7) 0.100(8) 0.069(6) 0.014(5) 0.005(5) 0.052(6)
C27 0.093(8) 0.108(9) 0.095(9) -0.013(7) -0.024(7) 0.052(7)
C10 0.068(6) 0.095(7) 0.077(7) 0.013(6) 0.002(5) 0.035(6)
C23 0.077(6) 0.116(7) 0.065(5) 0.013(5) 0.013(5) 0.056(5)
C29 0.073(7) 0.098(8) 0.084(7) 0.002(6) -0.011(6) 0.038(6)
C26 0.088(8) 0.101(8) 0.109(9) 0.010(7) 0.007(7) 0.057(7)
C8 0.097(6) 0.063(5) 0.131(7) 0.024(5) 0.008(5) 0.040(5)
C28 0.072(7) 0.111(9) 0.083(7) -0.003(6) 0.000(6) 0.041(6)
C6 0.149(13) 0.092(10) 0.160(13) 0.014(9) 0.038(10) 0.056(9)
C11 0.103(9) 0.156(12) 0.076(8) 0.022(8) 0.000(7) 0.064(9)
C18 0.103(9) 0.115(9) 0.097(9) 0.002(7) 0.006(7) 0.080(8)
C5 0.098(7) 0.078(6) 0.142(8) 0.025(6) 0.005(6) 0.046(5)
C17 0.146(11) 0.141(11) 0.080(8) -0.003(7) 0.019(8) 0.107(10)
C16 0.133(11) 0.111(9) 0.082(8) -0.005(7) -0.024(7) 0.068(8)
C12 0.107(11) 0.205(16) 0.098(11) 0.021(10) -0.024(8) 0.078(11)
C3 0.094(7) 0.067(8) 0.201(14) 0.029(7) 0.006(9) 0.031(6)
C19 0.139(11) 0.169(13) 0.093(9) 0.010(8) 0.020(8) 0.109(11)
C20 0.182(16) 0.32(3) 0.131(13) 0.025(14) 0.034(12) 0.200(19)
C4 0.102(9) 0.093(9) 0.141(11) 0.032(8) -0.002(8) 0.037(8)
C14 0.111(10) 0.205(15) 0.082(9) 0.019(9) 0.006(7) 0.092(10)
C2 0.087(7) 0.070(8) 0.213(15) 0.023(8) 0.001(9) 0.040(6)
C7 0.142(13) 0.073(9) 0.206(17) 0.004(10) 0.012(12) 0.051(9)
C22 0.249(17) 0.331(18) 0.106(9) 0.004(10) 0.008(10) 0.240(16)
C21 0.257(17) 0.331(18) 0.111(9) 0.003(11) 0.014(10) 0.242(16)
O5 0.064(4) 0.084(4) 0.065(4) 0.006(3) 0.007(3) 0.035(3)
O4 0.108(5) 0.153(7) 0.059(4) 0.009(4) 0.012(4) 0.083(5)
O6 0.086(5) 0.103(5) 0.087(5) -0.012(4) 0.017(4) 0.053(4)
O7 0.090(5) 0.143(7) 0.067(4) -0.006(4) 0.003(4) 0.068(5)
O2 0.093(5) 0.064(4) 0.130(6) 0.015(4) 0.021(4) 0.034(4)
O9 0.092(5) 0.169(8) 0.066(4) 0.012(4) 0.009(4) 0.082(5)
O3 0.097(5) 0.076(5) 0.105(5) 0.014(4) 0.002(4) 0.031(4)
O1 0.073(5) 0.071(5) 0.311(13) 0.008(7) 0.000(7) 0.037(4)
O8 0.109(6) 0.261(11) 0.069(4) 0.011(5) 0.007(4) 0.129(7)
O10 0.060(3) 0.085(4) 0.065(4) 0.010(3) 0.008(3) 0.040(3)
N2 0.073(5) 0.072(5) 0.075(5) 0.017(4) 0.018(4) 0.041(4)
N4 0.081(5) 0.114(6) 0.062(4) 0.017(4) 0.006(4) 0.055(5)
N3 0.072(5) 0.070(5) 0.078(6) -0.004(4) 0.004(4) 0.034(4)
C13 0.128(12) 0.235(18) 0.055(7) 0.018(9) -0.006(8) 0.068(12)
C1 0.078(9) 0.083(10) 0.237(16) -0.001(9) 0.008(9) 0.051(8)
N1 0.068(6) 0.059(6) 0.247(13) -0.008(7) 0.002(7) 0.021(6)
O12 0.183(6) 0.167(6) 0.151(6) 0.015(5) -0.002(5) 0.120(5)
O11 0.168(5) 0.187(5) 0.182(5) 0.014(4) 0.003(4) 0.103(4)
C30 0.168(5) 0.187(5) 0.182(5) 0.014(4) 0.003(4) 0.103(4)
N5 0.184(7) 0.197(7) 0.226(7) 0.020(6) -0.001(6) 0.103(5)
C32 0.190(11) 0.235(11) 0.274(11) -0.024(9) -0.050(10) 0.158(9)
C31 0.234(13) 0.258(13) 0.263(10) 0.048(10) 0.039(11) 0.116(10)
C33 0.210(7) 0.210(7) 0.209(7) 0.000(6) -0.002(6) 0.112(5)
N6 0.241(8) 0.203(7) 0.234(7) -0.013(6) -0.005(7) 0.114(6)
C35 0.292(13) 0.215(11) 0.294(14) -0.024(11) -0.034(12) 0.087(9)

loop_
_atom_type_symbol
_atom_type_description
_atom_type_scat_dispersion_real
_atom_type_scat_dispersion_imag
_atom_type_scat_source
C C 0.0033 0.0016 'International Tables Vol C Tables 4.2.6.8 and 6.1.1.4'
H H 0.0000 0.0000 'International Tables Vol C Tables 4.2.6.8 and 6.1.1.4'
N N 0.0061 0.0033 'International Tables Vol C Tables 4.2.6.8 and 6.1.1.4'
O O 0.0106 0.0060 'International Tables Vol C Tables 4.2.6.8 and 6.1.1.4'
Mn Mn 0.3368 0.7283 'International Tables Vol C Tables 4.2.6.8 and 6.1.1.4'

loop_
_geom_angle_atom_site_label_1
_geom_angle_atom_site_label_2
_geom_angle_atom_site_label_3
_geom_angle
_geom_angle_site_symmetry_1
_geom_angle_site_symmetry_3
O4 Mn1 O10 171.5(3) . .
O4 Mn1 O9 86.5(3) . .
O10 Mn1 O9 91.3(3) . .
O4 Mn1 N2 89.9(3) . .
O10 Mn1 N2 89.8(3) . .
O9 Mn1 N2 162.3(3) . .
O4 Mn1 O3 95.3(3) . .
O10 Mn1 O3 93.1(3) . .
O9 Mn1 O3 105.6(3) . .
N2 Mn1 O3 92.0(3) . .
O4 Mn1 Mn2 149.9(2) . .
O10 Mn1 Mn2 32.54(17) . .
O9 Mn1 Mn2 123.5(2) . .
N2 Mn1 Mn2 60.6(2) . .
O3 Mn1 Mn2 80.5(2) . .
O4 Mn1 Mn3 149.3(2) . .
O10 Mn1 Mn3 29.64(16) . .
O9 Mn1 Mn3 62.8(2) . .
N2 Mn1 Mn3 119.4(2) . .
O3 Mn1 Mn3 92.9(2) . .
Mn2 Mn1 Mn3 60.83(5) . .
O6 Mn2 O10 177.5(3) . .
O6 Mn2 O5 88.8(3) . .
O10 Mn2 O5 90.5(3) . .
O6 Mn2 N3 91.3(3) . .
O10 Mn2 N3 88.8(3) . .
O5 Mn2 N3 166.6(3) . .
O6 Mn2 O2 93.3(3) . .
O10 Mn2 O2 89.1(3) . .
O5 Mn2 O2 97.1(3) . .
N3 Mn2 O2 96.3(3) . .
O6 Mn2 O5 90.1(3) . 10_657
O10 Mn2 O5 87.4(2) . 10_657
O5 Mn2 O5 79.0(2) . 10_657
N3 Mn2 O5 87.6(3) . 10_657
O2 Mn2 O5 174.8(3) . 10_657
O6 Mn2 Mn1 148.4(2) . .
O10 Mn2 Mn1 32.34(17) . .
O5 Mn2 Mn1 64.68(17) . .
N3 Mn2 Mn1 118.5(3) . .
O2 Mn2 Mn1 74.4(2) . .
O5 Mn2 Mn1 100.68(15) 10_657 .
O6 Mn2 Mn3 150.3(2) . .
O10 Mn2 Mn3 29.76(18) . .
O5 Mn2 Mn3 119.39(18) . .
N3 Mn2 Mn3 59.1(2) . .
O2 Mn2 Mn3 92.2(2) . .
O5 Mn2 Mn3 86.81(15) 10_657 .
Mn1 Mn2 Mn3 60.76(5) . .
O8 Mn3 O10 174.2(4) . .
O8 Mn3 O7 88.4(3) . .
O10 Mn3 O7 92.4(3) . .
O8 Mn3 N4 91.0(3) . .
O10 Mn3 N4 88.9(3) . .
O7 Mn3 N4 172.8(4) . .
O8 Mn3 O12 86.2(4) . .
O10 Mn3 O12 87.9(3) . .
O7 Mn3 O12 94.4(3) . .
N4 Mn3 O12 92.7(4) . .
O8 Mn3 O11 88.1(4) . .
O10 Mn3 O11 97.7(3) . .
O7 Mn3 O11 88.3(4) . .
N4 Mn3 O11 84.5(4) . .
O12 Mn3 O11 173.7(4) . .
O8 Mn3 Mn1 151.3(2) . .
O10 Mn3 Mn1 29.77(17) . .
O7 Mn3 Mn1 119.5(2) . .
N4 Mn3 Mn1 60.5(2) . .
O12 Mn3 Mn1 97.4(3) . .
O11 Mn3 Mn1 86.2(3) . .
O8 Mn3 Mn2 150.2(2) . .
O10 Mn3 Mn2 30.06(17) . .
O7 Mn3 Mn2 62.3(2) . .
N4 Mn3 Mn2 118.7(2) . .
O12 Mn3 Mn2 90.8(3) . .
O11 Mn3 Mn2 95.6(3) . .
Mn1 Mn3 Mn2 58.41(5) . .
C26 C25 C24 120.6(10) . .
N2 C9 C10 124.7(9) . .
O4 C15 C14 116.6(10) . .
O4 C15 C10 125.5(9) . .
C14 C15 C10 117.9(10) . .
C25 C24 C29 120.6(9) . .
C25 C24 C23 117.9(9) . .
C29 C24 C23 121.5(9) . .
C28 C27 C26 121.8(11) . .
C11 C10 C15 120.9(10) . .
C11 C10 C9 118.8(10) . .
C15 C10 C9 120.3(9) . .
N4 C23 C24 124.2(9) . .
O8 C29 C28 118.6(10) . .
O8 C29 C24 124.3(9) . .
C28 C29 C24 117.1(10) . .
C27 C26 C25 119.0(10) . .
O2 C8 O3 125.4(9) . .
O2 C8 C5 118.2(12) . .
O3 C8 C5 116.4(11) . .
C27 C28 C29 120.9(10) . .
C7 C6 C5 119.5(14) . .
C12 C11 C10 120.0(12) . .
O6 C18 C19 119.4(10) . .
O6 C18 C17 122.4(9) . .
C19 C18 C17 118.2(12) . .
C4 C5 C6 116.8(11) . .
C4 C5 C8 124.0(12) . .
C6 C5 C8 118.9(11) . .
C18 C17 C22 119.9(12) . .
C18 C17 C16 123.3(9) . .
C22 C17 C16 116.6(11) . .
N3 C16 C17 123.8(10) . .
C11 C12 C13 121.6(12) . .
C4 C3 C2 114.2(14) . .
C20 C19 C18 121.7(12) . .
C19 C20 C21 120.6(14) . .
C3 C4 C5 125.3(14) . .
C13 C14 C15 119.6(12) . .
C7 C2 C3 125.8(14) . .
C7 C2 O1 120.0(17) . .
C3 C2 O1 114.1(15) . .
C2 C7 C6 118.2(16) . .
C21 C22 C17 121.9(14) . .
C20 C21 C22 117.6(15) . .
N2 O5 Mn2 112.5(5) . .
N2 O5 Mn2 114.5(5) . 10_657
Mn2 O5 Mn2 101.0(2) . 10_657
C15 O4 Mn1 129.3(6) . .
C18 O6 Mn2 132.5(6) . .
N3 O7 Mn3 117.3(6) . .
C8 O2 Mn2 130.4(7) . .
N4 O9 Mn1 118.9(5) . .
C8 O3 Mn1 125.0(7) . .
C1 O1 C2 118.4(10) . .
C29 O8 Mn3 130.9(7) . .
Mn3 O10 Mn1 120.6(3) . .
Mn3 O10 Mn2 120.2(3) . .
Mn1 O10 Mn2 115.1(3) . .
C9 N2 O5 114.5(8) . .
C9 N2 Mn1 127.6(7) . .
O5 N2 Mn1 117.8(6) . .
C23 N4 O9 114.0(8) . .
C23 N4 Mn3 128.1(7) . .
O9 N4 Mn3 117.8(6) . .
C16 N3 O7 112.4(9) . .
C16 N3 Mn2 126.3(8) . .
O7 N3 Mn2 121.3(6) . .
C14 C13 C12 120.0(12) . .
N1 C1 O1 114.3(12) . .
N1 C1 N1 127.7(12) . 3_665
O1 C1 N1 117.9(12) . 3_665
C1 N1 C1 112.2(12) . 2_655
C33 O12 Mn3 154.0(9) . .
C30 O11 Mn3 121.5(9) . .
O11 C30 N5 121.4(10) . .
C32 N5 C31 123.3(9) . .
C32 N5 C30 118.4(8) . .
C31 N5 C30 117.8(8) . .
O12 C33 N6 127.3(11) . .
C34 N6 C33 121.3(8) . .
C34 N6 C35 118.7(8) . .
C33 N6 C35 117.3(9) . .

loop_
_geom_bond_atom_site_label_1
_geom_bond_atom_site_label_2
_geom_bond_distance
_geom_bond_site_symmetry_2
C34 N6 1.373(8) .
Mn1 O4 1.846(7) .
Mn1 O10 1.863(6) .
Mn1 O9 1.889(7) .
Mn1 N2 2.002(8) .
Mn1 O3 2.064(8) .
Mn1 Mn2 3.152(2) .
Mn1 Mn3 3.229(2) .
Mn2 O6 1.846(6) .
Mn2 O10 1.872(5) .
Mn2 O5 1.951(6) .
Mn2 N3 1.953(8) .
Mn2 O2 2.107(7) .
Mn2 O5 2.389(6) 10_657
Mn2 Mn3 3.231(2) .
Mn3 O8 1.834(7) .
Mn3 O10 1.855(6) .
Mn3 O7 1.901(7) .
Mn3 N4 1.979(8) .
Mn3 O12 2.235(11) .
Mn3 O11 2.285(11) .
C25 C26 1.381(14) .
C25 C24 1.390(13) .
C9 N2 1.277(11) .
C9 C10 1.459(13) .
C15 O4 1.338(12) .
C15 C14 1.391(14) .
C15 C10 1.398(14) .
C24 C29 1.418(14) .
C24 C23 1.445(13) .
C27 C28 1.369(14) .
C27 C26 1.375(15) .
C10 C11 1.370(14) .
C23 N4 1.275(12) .
C29 O8 1.320(12) .
C29 C28 1.404(14) .
C8 O2 1.263(13) .
C8 O3 1.265(13) .
C8 C5 1.474(9) .
C6 C7 1.396(18) .
C6 C5 1.415(17) .
C11 C12 1.301(16) .
C18 O6 1.320(12) .
C18 C19 1.349(8) .
C18 C17 1.351(8) .
C5 C4 1.388(9) .
C17 C22 1.355(8) .
C17 C16 1.490(16) .
C16 N3 1.300(13) .
C12 C13 1.391(18) .
C3 C4 1.338(16) .
C3 C2 1.40(2) .
C19 C20 1.345(8) .
C20 C21 1.350(8) .
C14 C13 1.359(17) .
C2 C7 1.32(2) .
C2 O1 1.414(15) .
C22 C21 1.352(8) .
O5 N2 1.377(8) .
O5 Mn2 2.389(6) 10_657
O7 N3 1.345(10) .
O9 N4 1.391(9) .
O1 C1 1.319(13) .
C1 N1 1.290(14) .
C1 N1 1.337(14) 3_665
N1 C1 1.337(14) 2_655
O12 C33 1.182(9) .
O11 C30 1.196(9) .
C30 N5 1.415(8) .
N5 C32 1.360(8) .
N5 C31 1.378(8) .
C33 N6 1.401(8) .
N6 C35 1.414(8) .
